data_4350022
loop_
_publ_author_name
'Litvinova, Yulia M.'
'Gayfulin, Yakov M.'
'van Leusen, Jan'
'Samsonenko, Denis G.'
'Lazarenko, Vladimir A.'
'Zubavichus, Yan V.'
'K\"ogerler, Paul'
'Mironov, Yuri V.'

_publ_section_title
;
 Metal--organic frameworks based on polynuclear lanthanide complexes and
 octahedral rhenium clusters
;
_journal_issue 6
_journal_name_full 'Inorganic Chemistry Frontiers'
_journal_page_first 1518
_journal_paper_doi 10.1039/C9QI00339H
_journal_volume 6
_journal_year 2019
_chemical_formula_sum 'C30 H38 Dy4 N10 O21 Re6 S8'
_chemical_formula_weight 2898.38
_space_group_crystal_system monoclinic
_space_group_IT_number 14
_space_group_name_Hall '-P 2yn'
_space_group_name_H-M_alt 'P 1 21/n 1'
_atom_sites_solution_hydrogens geom
_atom_sites_solution_primary dual
_atom_sites_solution_secondary difmap
_audit_creation_method SHELXL-2018/3
_audit_update_record
;
2019-03-27 deposited with the CCDC.	2019-05-06 downloaded from the CCDC.
;
_cell_angle_alpha 90
_cell_angle_beta 110.565(3)
_cell_angle_gamma 90
_cell_formula_units_Z 4
_cell_length_a 22.5236(7)
_cell_length_b 12.3713(3)
_cell_length_c 23.4758(7)
_cell_measurement_reflns_used 17637
_cell_measurement_temperature 130(2)
_cell_measurement_theta_max 29.18
_cell_measurement_theta_min 3.63
_cell_volume 6124.6(3)
_computing_cell_refinement 'CrysAlisPro 1.171.38.46 (Rigaku OD, 2015)'
_computing_data_collection 'CrysAlisPro 1.171.38.46 (Rigaku OD, 2015)'
_computing_data_reduction 'CrysAlisPro 1.171.38.46 (Rigaku OD, 2015)'
_computing_molecular_graphics 'ShelXle (H\"ubschle, 2011)'
_computing_publication_material 'CIFTAB (Sheldrick, 2015)'
_computing_structure_refinement 'SHELXL-2018 (Sheldrick, 2015)'
_computing_structure_solution 'SHELXT-2018 (Sheldrick, 2015)'
_diffrn_ambient_temperature 130(2)
_diffrn_detector 'CCD plate'
_diffrn_detector_area_resol_mean 10.6
_diffrn_detector_type AtlasS2
_diffrn_measured_fraction_theta_full 0.995
_diffrn_measured_fraction_theta_max 0.995
_diffrn_measurement_device 'four-circle diffractometer'
_diffrn_measurement_device_type 'New Xcalibur, AtlasS2'
_diffrn_measurement_method '\w scans'
_diffrn_radiation_monochromator graphite
_diffrn_radiation_probe x-ray
_diffrn_radiation_source 'fine-focus sealed tube'
_diffrn_radiation_type MoK\a
_diffrn_radiation_wavelength 0.71073
_diffrn_reflns_av_R_equivalents 0.0336
_diffrn_reflns_av_unetI/netI 0.0384
_diffrn_reflns_Laue_measured_fraction_full 0.995
_diffrn_reflns_Laue_measured_fraction_max 0.995
_diffrn_reflns_limit_h_max 27
_diffrn_reflns_limit_h_min -23
_diffrn_reflns_limit_k_max 14
_diffrn_reflns_limit_k_min -11
_diffrn_reflns_limit_l_max 26
_diffrn_reflns_limit_l_min -28
_diffrn_reflns_number 33174
_diffrn_reflns_point_group_measured_fraction_full 0.995
_diffrn_reflns_point_group_measured_fraction_max 0.995
_diffrn_reflns_theta_full 25.242
_diffrn_reflns_theta_max 25.348
_diffrn_reflns_theta_min 3.282
_diffrn_source 'sealed X-ray tube'
_exptl_absorpt_coefficient_mu 16.961
_exptl_absorpt_correction_T_max 1.00000
_exptl_absorpt_correction_T_min 0.34839
_exptl_absorpt_correction_type multi-scan
_exptl_absorpt_process_details
;
CrysAlisPro 1.171.38.46 (Rigaku Oxford Diffraction, 2015)
Empirical absorption correction using spherical harmonics,
implemented in SCALE3 ABSPACK scaling algorithm.
;
_exptl_crystal_colour yellow
_exptl_crystal_density_diffrn 3.143
_exptl_crystal_description stick
_exptl_crystal_F_000 5192
_exptl_crystal_preparation 'Magnetic properties'
_exptl_crystal_size_max 0.18
_exptl_crystal_size_mid 0.09
_exptl_crystal_size_min 0.08
_refine_diff_density_max 2.621
_refine_diff_density_min -2.995
_refine_diff_density_rms 0.402
_refine_ls_extinction_method none
_refine_ls_goodness_of_fit_ref 1.288
_refine_ls_hydrogen_treatment constr
_refine_ls_matrix_type full
_refine_ls_number_parameters 847
_refine_ls_number_reflns 11148
_refine_ls_number_restraints 677
_refine_ls_restrained_S_all 1.256
_refine_ls_R_factor_all 0.0679
_refine_ls_R_factor_gt 0.0617
_refine_ls_shift/su_max 0.001
_refine_ls_shift/su_mean 0.000
_refine_ls_structure_factor_coef Fsqd
_refine_ls_weighting_details 'w=1/[\s^2^(Fo^2^)+596.0000P] where P=(Fo^2^+2Fc^2^)/3'
_refine_ls_weighting_scheme calc
_refine_ls_wR_factor_gt 0.1303
_refine_ls_wR_factor_ref 0.1321
_reflns_Friedel_coverage 0.000
_reflns_number_gt 10148
_reflns_number_total 11148
_reflns_threshold_expression 'I > 2\s(I)'
_cod_data_source_file c9qi00339h2.cif
_cod_data_source_block lit74Dy
_cod_original_sg_symbol_H-M 'P 21/n'
_cod_database_code 4350022
_shelx_shelxl_version_number 2018/3
_shelx_space_group_comment
;
The symmetry employed for this shelxl refinement is uniquely defined
by the following loop, which should always be used as a source of
symmetry information in preference to the above space-group names.
They are only intended as comments.
;
_shelx_estimated_absorpt_t_min 0.150
_shelx_estimated_absorpt_t_max 0.344

loop_
_space_group_symop_operation_xyz
'x, y, z'
'-x+1/2, y+1/2, -z+1/2'
'-x, -y, -z'
'x-1/2, -y-1/2, z-1/2'

loop_
_atom_site_label
_atom_site_type_symbol
_atom_site_fract_x
_atom_site_fract_y
_atom_site_fract_z
_atom_site_U_iso_or_equiv
_atom_site_adp_type
_atom_site_occupancy
_atom_site_site_symmetry_order
_atom_site_calc_flag
_atom_site_refinement_flags_posn
_atom_site_refinement_flags_adp
_atom_site_refinement_flags_occupancy
_atom_site_disorder_assembly
_atom_site_disorder_group
Re1 Re 0.30632(4) 1.09207(6) 0.57279(3) 0.01162(17) Uani 1 1 d . U . . .
Re2 Re 0.32770(4) 1.29767(6) 0.58825(3) 0.01105(17) Uani 1 1 d . U . . .
Re3 Re 0.23011(3) 1.33756(6) 0.49139(3) 0.00925(16) Uani 1 1 d . U . . .
Re4 Re 0.20859(3) 1.13104(6) 0.47569(3) 0.00904(16) Uani 1 1 d . U . . .
Re5 Re 0.31928(3) 1.20906(6) 0.48560(3) 0.00876(16) Uani 1 1 d . U . . .
Re6 Re 0.21721(4) 1.22127(6) 0.57816(3) 0.01205(17) Uani 1 1 d . U . . .
S1 S 0.4055(2) 1.1725(4) 0.5791(2) 0.0160(10) Uani 1 1 d . . . . .
S2 S 0.3350(2) 1.3996(4) 0.5042(2) 0.0123(10) Uani 1 1 d . . . . .
S3 S 0.2250(2) 1.2451(4) 0.39956(19) 0.0102(9) Uani 1 1 d . . . . .
S4 S 0.2960(2) 1.0187(4) 0.4750(2) 0.0139(10) Uani 1 1 d . . . . .
S5 S 0.3114(3) 1.1850(4) 0.6646(2) 0.0211(12) Uani 1 1 d . . . . .
S6 S 0.2418(2) 1.4104(4) 0.5895(2) 0.0164(10) Uani 1 1 d . . . . .
S7 S 0.1311(2) 1.2565(4) 0.4852(2) 0.0158(10) Uani 1 1 d . . . . .
S8 S 0.2010(2) 1.0303(4) 0.5603(2) 0.0154(10) Uani 1 1 d . . . . .
C1 C 0.3504(9) 0.9562(17) 0.6237(9) 0.017(3) Uani 1 1 d . U . . .
N1 N 0.3755(8) 0.8856(14) 0.6555(8) 0.020(3) Uani 1 1 d . U . . .
C2 C 0.3960(10) 1.3911(17) 0.6537(9) 0.018(3) Uani 1 1 d . U . . .
N2 N 0.4330(9) 1.4430(15) 0.6879(8) 0.022(3) Uani 1 1 d . U . . .
C3 C 0.1872(9) 1.4826(15) 0.4484(8) 0.0105(16) Uani 1 1 d . U . . .
N3 N 0.1625(7) 1.5606(13) 0.4257(7) 0.013(2) Uani 1 1 d . U . . .
C4 C 0.1365(9) 1.0387(16) 0.4104(9) 0.014(3) Uani 1 1 d . U . . .
N4 N 0.0956(8) 0.9939(14) 0.3752(7) 0.017(3) Uani 1 1 d . U . . .
C5 C 0.3790(9) 1.2129(16) 0.4333(9) 0.014(3) Uani 1 1 d . U . . .
N5 N 0.4127(8) 1.2255(14) 0.4060(7) 0.017(3) Uani 1 1 d . U . . .
C6 C 0.1566(10) 1.2349(18) 0.6286(10) 0.021(3) Uani 1 1 d . U . . .
N6 N 0.1249(9) 1.2508(17) 0.6571(9) 0.030(4) Uani 1 1 d . U . . .
Dy1 Dy 0.41280(5) 0.78868(9) 0.75421(4) 0.0199(2) Uani 1 1 d . U . . .
Dy2 Dy 0.50952(4) 0.54101(7) 0.77730(4) 0.01083(19) Uani 1 1 d . U . . .
Dy3 Dy 0.53610(4) 0.75338(7) 0.67589(4) 0.01218(19) Uani 1 1 d . U . . .
Dy4 Dy 0.59008(4) 0.80696(8) 0.84603(4) 0.0146(2) Uani 1 1 d D U . . .
O1 O 0.4571(6) 0.6683(11) 0.7019(6) 0.0124(19) Uani 1 1 d . U . . .
H1 H 0.424101 0.634202 0.665962 0.015 Uiso 1 1 calc R U . . .
O2 O 0.4965(6) 0.7001(11) 0.8272(6) 0.015(2) Uani 1 1 d . U . . .
H2 H 0.487493 0.684609 0.865224 0.017 Uiso 1 1 calc R U . . .
O3 O 0.5087(6) 0.8529(11) 0.7474(6) 0.015(2) Uani 1 1 d . U . . .
H3 H 0.507156 0.932266 0.738997 0.018 Uiso 1 1 calc R U . . .
O4 O 0.5832(6) 0.6752(11) 0.7745(6) 0.0117(19) Uani 1 1 d . U . . .
H4 H 0.625697 0.643236 0.780090 0.014 Uiso 1 1 calc R U . . .
O1M O 0.4518(8) 0.7247(15) 0.5823(8) 0.036(4) Uani 1 1 d . . . . .
O2M O 0.5122(9) 0.9359(14) 0.6363(8) 0.035(4) Uani 1 1 d . . . . .
O3M O 0.6894(7) 0.7143(15) 0.8904(8) 0.023(4) Uani 0.8 1 d D U P A 1
O4M O 0.5929(10) 0.738(3) 0.9420(8) 0.039(7) Uani 0.8 1 d D U P A 1
O3M' O 0.6990(12) 0.763(6) 0.865(3) 0.021(7) Uani 0.2 1 d D U P A 2
O4M' O 0.619(5) 0.730(12) 0.946(3) 0.037(10) Uani 0.2 1 d D U P A 2
O1A O 0.0844(8) 1.0181(16) 0.7004(9) 0.043(4) Uani 1 1 d . U . . .
O2A O 0.1505(10) 1.1436(19) 0.7672(11) 0.060(5) Uani 1 1 d . U . . .
C1A C 0.1379(13) 1.059(3) 0.7336(16) 0.053(4) Uani 1 1 d D U . . .
C2A C 0.1960(10) 0.996(2) 0.7337(12) 0.065(5) Uani 1 1 d D U . . .
C3A C 0.1979(13) 0.913(2) 0.7017(12) 0.073(6) Uani 1 1 d D U . . .
H3A H 0.157650 0.890921 0.674122 0.088 Uiso 1 1 calc R U . . .
C4A C 0.2483(12) 0.849(2) 0.6998(13) 0.077(6) Uani 1 1 d D U . . .
H4A H 0.242727 0.789365 0.672775 0.092 Uiso 1 1 calc R U . . .
C5A C 0.2506(12) 1.023(2) 0.7712(14) 0.077(6) Uani 1 1 d D U . . .
H5A H 0.256308 1.081240 0.799217 0.092 Uiso 1 1 calc R U . . .
C6A C 0.3008(12) 0.961(2) 0.7675(12) 0.081(6) Uani 1 1 d D U . . .
H6A H 0.341478 0.987204 0.792204 0.097 Uiso 1 1 calc R U . . .
N1A N 0.3024(9) 0.8769(19) 0.7372(11) 0.069(5) Uani 1 1 d D U . . .
O1B O 0.5351(8) 0.9472(13) 0.8693(7) 0.033(2) Uani 1 1 d D U . . .
O2B O 0.4349(13) 0.955(3) 0.8054(13) 0.030(3) Uani 0.6 1 d D U P B 1
C1B C 0.4889(9) 1.001(2) 0.8316(10) 0.031(2) Uani 0.6 1 d D U P B 1
C2B C 0.4931(12) 1.1223(15) 0.8211(7) 0.028(2) Uani 0.6 1 d D U P B 1
C3B C 0.4451(13) 1.186(2) 0.8057(10) 0.027(3) Uani 0.6 1 d D U P B 1
H3B H 0.404154 1.158049 0.800192 0.033 Uiso 0.6 1 calc R U P B 1
C4B C 0.4531(12) 1.296(2) 0.7969(11) 0.027(3) Uani 0.6 1 d D U P B 1
H4B H 0.416174 1.339363 0.785415 0.032 Uiso 0.6 1 calc R U P B 1
C5B C 0.5453(13) 1.170(2) 0.8270(11) 0.028(3) Uani 0.6 1 d D U P B 1
H5B H 0.582407 1.126813 0.838532 0.033 Uiso 0.6 1 calc R U P B 1
C6B C 0.5532(12) 1.280(2) 0.8181(12) 0.027(3) Uani 0.6 1 d D U P B 1
H6B H 0.594083 1.307944 0.823370 0.032 Uiso 0.6 1 calc R U P B 1
N1B N 0.5053(11) 1.3426(15) 0.8030(10) 0.025(3) Uani 0.6 1 d D U P B 1
O2B' O 0.4274(19) 0.932(4) 0.8122(17) 0.031(3) Uani 0.4 1 d D U P B 2
C1B' C 0.4754(9) 0.9649(17) 0.8578(11) 0.031(2) Uani 0.4 1 d D U P B 2
C2B' C 0.4570(16) 1.0337(17) 0.9028(10) 0.032(3) Uani 0.4 1 d D U P B 2
C3B' C 0.4043(14) 1.048(3) 0.9115(12) 0.032(3) Uani 0.4 1 d D U P B 2
H3B' H 0.372570 1.005483 0.882905 0.039 Uiso 0.4 1 calc R U P B 2
C4B' C 0.3766(17) 1.104(3) 0.9475(17) 0.032(3) Uani 0.4 1 d D U P B 2
H4B' H 0.333654 1.101192 0.945154 0.039 Uiso 0.4 1 calc R U P B 2
C5B' C 0.5023(17) 1.089(3) 0.9403(17) 0.032(3) Uani 0.4 1 d D U P B 2
H5B' H 0.545263 1.091872 0.942756 0.038 Uiso 0.4 1 calc R U P B 2
C6B' C 0.4748(17) 1.145(3) 0.9765(17) 0.032(3) Uani 0.4 1 d D U P B 2
H6B' H 0.506292 1.187880 1.005286 0.038 Uiso 0.4 1 calc R U P B 2
N1B' N 0.4220(17) 1.158(2) 0.9842(13) 0.032(3) Uani 0.4 1 d D U P B 2
O1C O 0.5704(7) 0.4564(12) 0.7289(7) 0.023(3) Uani 1 1 d . U . . .
O2C O 0.5638(7) 0.5766(12) 0.6571(7) 0.024(3) Uani 1 1 d . U . . .
C1C C 0.5802(11) 0.488(2) 0.6823(10) 0.026(3) Uani 1 1 d . U . . .
C2C C 0.6194(12) 0.413(2) 0.6601(11) 0.032(3) Uani 1 1 d . U . . .
C3C C 0.6325(12) 0.309(2) 0.6808(11) 0.035(4) Uani 1 1 d . U . . .
H3C H 0.614913 0.279511 0.708792 0.042 Uiso 1 1 calc R U . . .
C4C C 0.6717(13) 0.248(2) 0.6598(12) 0.042(4) Uani 1 1 d . U . . .
H4C H 0.679947 0.175100 0.673729 0.050 Uiso 1 1 calc R U . . .
C5C C 0.6438(12) 0.452(2) 0.6161(12) 0.037(4) Uani 1 1 d . U . . .
H5C H 0.634300 0.522885 0.599581 0.045 Uiso 1 1 calc R U . . .
C6C C 0.6827(13) 0.382(2) 0.5984(12) 0.039(4) Uani 1 1 d . U . . .
H6C H 0.698467 0.405775 0.567960 0.047 Uiso 1 1 calc R U . . .
N1C N 0.6991(11) 0.2842(19) 0.6208(10) 0.043(4) Uani 1 1 d . U . . .
O1D O 0.6310(7) 0.8344(13) 0.7145(7) 0.026(3) Uani 1 1 d D U . . .
O2D O 0.6485(9) 0.9137(15) 0.8046(7) 0.026(4) Uani 0.8 1 d D U P A 1
O2D' O 0.629(4) 0.9257(18) 0.791(3) 0.025(5) Uani 0.2 1 d D U P A 2
C1D C 0.6559(10) 0.9041(17) 0.7545(7) 0.023(3) Uani 1 1 d D U . . .
C2D C 0.7073(10) 0.9757(18) 0.7468(9) 0.021(3) Uani 1 1 d . U . . .
C3D C 0.7295(10) 0.9557(19) 0.6993(10) 0.023(4) Uani 1 1 d . U . . .
H3D H 0.712234 0.898360 0.671444 0.028 Uiso 1 1 calc R U . . .
C4D C 0.7764(10) 1.0197(18) 0.6935(10) 0.025(4) Uani 1 1 d . U . . .
H4D H 0.791559 1.004839 0.661304 0.030 Uiso 1 1 calc R U . . .
C5D C 0.7310(10) 1.0610(19) 0.7838(10) 0.023(3) Uani 1 1 d . U . . .
H5D H 0.715076 1.077932 0.815220 0.028 Uiso 1 1 calc R U . . .
C6D C 0.7789(11) 1.125(2) 0.7757(11) 0.028(4) Uani 1 1 d . U . . .
H6D H 0.795730 1.184225 0.801923 0.034 Uiso 1 1 calc R U . . .
N1D N 0.8017(9) 1.1006(16) 0.7300(9) 0.029(3) Uani 1 1 d . U . . .
O1W O 0.3402(8) 0.6405(15) 0.5841(8) 0.039(4) Uani 1 1 d . . . . .
O2W O 0.7380(11) 0.7283(19) 1.0292(11) 0.040(6) Uani 0.75 1 d . U P . .
O3W O 0.4899(15) 0.604(3) 0.9421(14) 0.043(8) Uani 0.6 1 d . U P . .
O4W O 0.4683(16) 0.744(3) 0.4714(14) 0.034(8) Uani 0.5 1 d . U P . .
O5W O 0.4886(19) 0.460(4) 0.5454(19) 0.053(11) Uani 0.5 1 d . U P . .
O6W O 0.4767(17) 1.383(3) 0.9329(15) 0.040(9) Uani 0.5 1 d . . P . .
O7W O 0.485(2) 1.081(3) 0.7189(18) 0.051(10) Uani 0.5 1 d . U P . .
O8W O 0.429(3) 0.950(5) 0.429(3) 0.027(14) Uani 0.25 1 d . U P . .
O9W O 0.578(2) 1.154(3) 0.8274(18) 0.028(3) Uani 0.4 1 d . U P C 2

loop_
_atom_site_aniso_label
_atom_site_aniso_U_11
_atom_site_aniso_U_22
_atom_site_aniso_U_33
_atom_site_aniso_U_23
_atom_site_aniso_U_13
_atom_site_aniso_U_12
Re1 0.0167(4) 0.0100(4) 0.0072(3) 0.0018(3) 0.0030(3) -0.0002(3)
Re2 0.0146(4) 0.0114(4) 0.0075(3) -0.0014(3) 0.0043(3) -0.0030(3)
Re3 0.0101(4) 0.0086(4) 0.0104(4) 0.0007(3) 0.0052(3) 0.0004(3)
Re4 0.0113(4) 0.0085(4) 0.0079(3) -0.0005(3) 0.0041(3) -0.0012(3)
Re5 0.0098(4) 0.0105(4) 0.0067(3) 0.0000(3) 0.0038(3) 0.0008(3)
Re6 0.0170(4) 0.0123(4) 0.0103(4) -0.0021(3) 0.0091(3) -0.0034(3)
S1 0.014(2) 0.016(2) 0.016(2) 0.002(2) 0.003(2) 0.005(2)
S2 0.013(2) 0.013(2) 0.014(2) -0.0004(19) 0.0072(19) -0.0028(19)
S3 0.010(2) 0.016(2) 0.005(2) 0.0019(18) 0.0018(17) 0.0001(19)
S4 0.018(2) 0.011(2) 0.014(2) -0.0008(19) 0.007(2) 0.005(2)
S5 0.036(3) 0.021(3) 0.006(2) 0.000(2) 0.007(2) -0.005(2)
S6 0.019(3) 0.016(2) 0.019(2) -0.010(2) 0.014(2) -0.008(2)
S7 0.011(2) 0.018(3) 0.019(2) -0.001(2) 0.007(2) 0.000(2)
S8 0.020(3) 0.017(3) 0.010(2) 0.003(2) 0.006(2) -0.005(2)
C1 0.016(6) 0.019(7) 0.016(6) 0.001(6) 0.005(5) 0.000(6)
N1 0.018(7) 0.020(8) 0.021(7) 0.003(6) 0.006(6) 0.003(6)
C2 0.017(6) 0.016(6) 0.019(6) -0.007(6) 0.004(5) -0.006(6)
N2 0.024(6) 0.021(6) 0.020(6) -0.001(5) 0.006(5) -0.008(5)
C3 0.011(3) 0.011(3) 0.012(3) 0.002(3) 0.007(3) 0.002(3)
N3 0.013(4) 0.014(4) 0.014(4) 0.003(4) 0.008(3) 0.002(4)
C4 0.020(6) 0.013(6) 0.011(6) -0.005(5) 0.007(5) -0.003(6)
N4 0.022(6) 0.017(6) 0.012(6) -0.007(5) 0.004(5) -0.001(5)
C5 0.014(6) 0.015(6) 0.012(6) -0.004(6) 0.003(5) 0.002(6)
N5 0.010(7) 0.025(8) 0.017(7) -0.002(6) 0.006(6) -0.007(6)
C6 0.025(7) 0.020(7) 0.021(7) -0.006(6) 0.011(6) -0.015(6)
N6 0.029(8) 0.033(8) 0.032(8) -0.011(7) 0.016(7) -0.016(7)
Dy1 0.0148(5) 0.0301(6) 0.0195(5) 0.0132(4) 0.0121(4) 0.0129(4)
Dy2 0.0086(4) 0.0107(4) 0.0133(4) -0.0009(4) 0.0040(3) -0.0025(4)
Dy3 0.0111(4) 0.0137(4) 0.0130(4) 0.0013(4) 0.0058(4) 0.0002(4)
Dy4 0.0149(5) 0.0153(5) 0.0161(5) -0.0052(4) 0.0087(4) -0.0043(4)
O1 0.013(4) 0.016(4) 0.013(4) -0.001(3) 0.011(3) 0.002(3)
O2 0.014(4) 0.017(4) 0.013(4) 0.002(3) 0.004(3) 0.002(3)
O3 0.014(4) 0.014(4) 0.018(4) -0.001(3) 0.007(3) 0.004(3)
O4 0.007(3) 0.014(4) 0.016(4) -0.001(3) 0.006(3) 0.001(3)
O1M 0.023(9) 0.054(12) 0.037(10) -0.002(9) 0.016(8) -0.012(8)
O2M 0.054(11) 0.026(9) 0.034(9) 0.010(8) 0.026(9) 0.013(8)
O3M 0.020(8) 0.017(8) 0.030(9) -0.006(7) 0.008(7) 0.001(7)
O4M 0.024(15) 0.056(14) 0.028(10) 0.017(10) -0.002(11) -0.018(16)
O3M' 0.021(10) 0.021(10) 0.025(10) -0.004(8) 0.012(8) 0.000(8)
O4M' 0.021(19) 0.055(17) 0.027(13) 0.015(13) -0.001(15) -0.02(2)
O1A 0.027(7) 0.058(10) 0.058(9) 0.026(8) 0.031(7) 0.020(7)
O2A 0.049(9) 0.065(11) 0.075(11) 0.017(9) 0.034(8) 0.019(9)
C1A 0.039(7) 0.065(9) 0.070(9) 0.023(8) 0.037(7) 0.022(8)
C2A 0.047(8) 0.072(10) 0.085(10) 0.024(9) 0.035(8) 0.031(8)
C3A 0.057(9) 0.082(11) 0.089(12) 0.019(10) 0.035(9) 0.039(10)
C4A 0.059(10) 0.086(12) 0.091(12) 0.024(10) 0.034(9) 0.037(10)
C5A 0.052(9) 0.078(11) 0.105(12) 0.025(10) 0.034(9) 0.027(10)
C6A 0.055(9) 0.082(12) 0.110(12) 0.029(11) 0.035(10) 0.025(10)
N1A 0.051(9) 0.081(12) 0.092(12) 0.032(10) 0.046(9) 0.027(10)
O1B 0.042(5) 0.024(5) 0.032(5) -0.003(4) 0.012(4) 0.008(4)
O2B 0.040(5) 0.022(5) 0.031(5) -0.002(4) 0.014(4) 0.008(4)
C1B 0.040(5) 0.022(5) 0.031(5) -0.002(4) 0.014(4) 0.007(4)
C2B 0.036(5) 0.019(5) 0.030(5) 0.000(4) 0.013(4) 0.006(4)
C3B 0.035(6) 0.018(5) 0.030(5) 0.000(5) 0.013(5) 0.006(5)
C4B 0.034(6) 0.018(6) 0.029(5) 0.001(5) 0.013(5) 0.005(5)
C5B 0.036(6) 0.019(5) 0.030(5) 0.000(5) 0.013(5) 0.006(5)
C6B 0.035(6) 0.018(5) 0.030(5) 0.001(5) 0.014(5) 0.006(5)
N1B 0.033(6) 0.017(6) 0.028(5) 0.001(5) 0.015(5) 0.005(5)
O2B' 0.040(5) 0.022(5) 0.031(5) -0.002(4) 0.014(4) 0.008(4)
C1B' 0.040(5) 0.023(5) 0.032(5) -0.002(4) 0.014(4) 0.007(4)
C2B' 0.040(6) 0.024(6) 0.033(5) -0.003(5) 0.015(5) 0.007(5)
C3B' 0.040(6) 0.024(6) 0.034(6) -0.002(5) 0.016(5) 0.007(5)
C4B' 0.040(6) 0.025(6) 0.034(6) -0.002(6) 0.016(6) 0.007(6)
C5B' 0.040(6) 0.024(6) 0.033(6) -0.002(5) 0.015(5) 0.007(5)
C6B' 0.040(6) 0.024(6) 0.034(6) -0.002(6) 0.016(6) 0.007(6)
N1B' 0.040(7) 0.025(6) 0.034(6) -0.002(6) 0.016(6) 0.007(6)
O1C 0.023(7) 0.024(7) 0.023(7) -0.001(6) 0.010(6) 0.005(6)
O2C 0.023(7) 0.026(7) 0.025(7) -0.005(6) 0.012(6) 0.004(6)
C1C 0.029(6) 0.029(6) 0.024(6) -0.002(6) 0.013(6) 0.005(6)
C2C 0.038(7) 0.036(7) 0.028(7) 0.004(6) 0.018(6) 0.011(6)
C3C 0.039(8) 0.038(8) 0.033(8) 0.009(7) 0.019(7) 0.014(7)
C4C 0.048(9) 0.040(8) 0.036(8) 0.012(7) 0.015(7) 0.016(8)
C5C 0.042(8) 0.040(8) 0.036(8) 0.008(7) 0.022(7) 0.011(7)
C6C 0.045(8) 0.042(8) 0.038(8) 0.010(7) 0.023(7) 0.016(8)
N1C 0.050(8) 0.042(8) 0.040(8) 0.011(7) 0.019(7) 0.015(7)
O1D 0.028(7) 0.027(7) 0.023(7) -0.008(6) 0.007(6) -0.010(6)
O2D 0.021(6) 0.036(6) 0.023(6) -0.002(5) 0.011(5) -0.016(5)
O2D' 0.022(8) 0.032(7) 0.023(7) -0.003(6) 0.009(6) -0.011(7)
C1D 0.019(6) 0.031(6) 0.020(5) -0.005(5) 0.009(5) -0.013(5)
C2D 0.021(6) 0.028(6) 0.018(6) -0.010(6) 0.012(5) -0.011(6)
C3D 0.025(7) 0.026(7) 0.019(7) -0.010(6) 0.009(6) -0.011(6)
C4D 0.026(7) 0.026(7) 0.027(7) -0.009(7) 0.017(6) -0.018(6)
C5D 0.020(7) 0.032(7) 0.027(7) -0.012(7) 0.019(6) -0.012(6)
C6D 0.023(7) 0.033(8) 0.035(8) -0.012(7) 0.017(6) -0.017(7)
N1D 0.025(7) 0.031(7) 0.036(7) -0.012(6) 0.017(6) -0.020(6)
O1W 0.031(10) 0.038(11) 0.052(11) 0.002(9) 0.022(9) -0.002(8)
O2W 0.033(9) 0.030(9) 0.042(9) 0.004(8) -0.005(7) 0.000(7)
O3W 0.052(11) 0.043(11) 0.035(10) 0.003(8) 0.017(8) 0.002(9)
O4W 0.038(11) 0.039(12) 0.027(11) 0.006(8) 0.014(9) -0.006(9)
O5W 0.045(13) 0.060(14) 0.052(13) -0.005(9) 0.013(9) 0.000(9)
O6W 0.04(2) 0.06(3) 0.023(17) -0.009(18) 0.010(16) -0.005(19)
O7W 0.053(13) 0.046(13) 0.047(13) 0.001(9) 0.009(9) -0.003(9)
O8W 0.029(16) 0.027(17) 0.031(16) 0.001(10) 0.019(10) 0.001(10)
O9W 0.036(6) 0.019(5) 0.031(5) 0.000(5) 0.013(5) 0.006(5)

loop_
_atom_type_symbol
_atom_type_description
_atom_type_scat_dispersion_real
_atom_type_scat_dispersion_imag
_atom_type_scat_source
C C 0.0033 0.0016 'International Tables Vol C Tables 4.2.6.8 and 6.1.1.4'
H H 0.0000 0.0000 'International Tables Vol C Tables 4.2.6.8 and 6.1.1.4'
N N 0.0061 0.0033 'International Tables Vol C Tables 4.2.6.8 and 6.1.1.4'
O O 0.0106 0.0060 'International Tables Vol C Tables 4.2.6.8 and 6.1.1.4'
S S 0.1246 0.1234 'International Tables Vol C Tables 4.2.6.8 and 6.1.1.4'
Dy Dy -0.1892 4.4098 'International Tables Vol C Tables 4.2.6.8 and 6.1.1.4'
Re Re -1.0185 7.2310 'International Tables Vol C Tables 4.2.6.8 and 6.1.1.4'

loop_
_geom_angle_atom_site_label_1
_geom_angle_atom_site_label_2
_geom_angle_atom_site_label_3
_geom_angle
_geom_angle_site_symmetry_1
_geom_angle_site_symmetry_3
Re2 Re1 Re4 89.96(3) . .
Re2 Re1 Re5 59.87(3) . .
Re2 Re1 Re6 59.93(3) . .
Re4 Re1 Re5 60.12(3) . .
Re4 Re1 Re6 59.91(3) . .
Re6 Re1 Re5 89.89(3) . .
S1 Re1 Re2 57.40(12) . .
S1 Re1 Re4 117.41(12) . .
S1 Re1 Re5 57.32(12) . .
S1 Re1 Re6 117.29(12) . .
S1 Re1 S4 89.51(17) . .
S1 Re1 S5 89.78(18) . .
S1 Re1 S8 173.30(17) . .
S4 Re1 Re2 117.11(12) . .
S4 Re1 Re4 57.61(12) . .
S4 Re1 Re5 57.27(12) . .
S4 Re1 Re6 117.46(12) . .
S4 Re1 S5 173.25(18) . .
S4 Re1 S8 90.21(17) . .
S5 Re1 Re2 57.19(13) . .
S5 Re1 Re4 117.09(14) . .
S5 Re1 Re5 117.02(13) . .
S5 Re1 Re6 57.22(14) . .
S5 Re1 S8 89.72(18) . .
S8 Re1 Re2 117.07(13) . .
S8 Re1 Re4 57.18(11) . .
S8 Re1 Re5 117.26(12) . .
S8 Re1 Re6 57.18(13) . .
C1 Re1 Re2 132.7(6) . .
C1 Re1 Re4 137.2(6) . .
C1 Re1 Re5 137.0(5) . .
C1 Re1 Re6 133.1(5) . .
C1 Re1 S1 93.0(6) . .
C1 Re1 S4 96.3(6) . .
C1 Re1 S5 90.5(6) . .
C1 Re1 S8 93.7(6) . .
Re1 Re2 Re3 90.31(3) . .
Re1 Re2 Re5 60.36(3) . .
Re1 Re2 Re6 60.28(3) . .
Re5 Re2 Re3 60.21(3) . .
Re5 Re2 Re6 90.37(3) . .
Re6 Re2 Re3 59.94(3) . .
S1 Re2 Re1 57.34(13) . .
S1 Re2 Re3 117.65(12) . .
S1 Re2 Re5 57.49(12) . .
S1 Re2 Re6 117.58(13) . .
S2 Re2 Re1 117.69(12) . .
S2 Re2 Re3 57.33(12) . .
S2 Re2 Re5 57.38(12) . .
S2 Re2 Re6 117.25(12) . .
S2 Re2 S1 90.17(17) . .
S2 Re2 S5 173.85(18) . .
S5 Re2 Re1 57.60(13) . .
S5 Re2 Re3 117.39(14) . .
S5 Re2 Re5 117.92(13) . .
S5 Re2 Re6 57.47(14) . .
S5 Re2 S1 90.00(18) . .
S6 Re2 Re1 117.54(12) . .
S6 Re2 Re3 57.35(12) . .
S6 Re2 Re5 117.53(12) . .
S6 Re2 Re6 57.28(12) . .
S6 Re2 S1 173.79(17) . .
S6 Re2 S2 89.61(17) . .
S6 Re2 S5 89.56(19) . .
C2 Re2 Re1 134.1(6) . .
C2 Re2 Re3 135.6(6) . .
C2 Re2 Re5 135.1(6) . .
C2 Re2 Re6 134.5(6) . .
C2 Re2 S1 92.9(6) . .
C2 Re2 S2 93.9(6) . .
C2 Re2 S5 92.2(6) . .
C2 Re2 S6 93.3(6) . .
Re2 Re3 Re4 89.75(3) . .
Re2 Re3 Re5 59.86(3) . .
Re5 Re3 Re4 60.10(3) . .
Re6 Re3 Re2 60.01(3) . .
Re6 Re3 Re4 59.98(3) . .
Re6 Re3 Re5 90.20(3) . .
S2 Re3 Re2 57.15(11) . .
S2 Re3 Re4 117.25(12) . .
S2 Re3 Re5 57.20(12) . .
S2 Re3 Re6 117.14(12) . .
S2 Re3 S3 89.99(16) . .
S2 Re3 S6 89.35(16) . .
S2 Re3 S7 173.14(17) . .
S3 Re3 Re2 116.98(11) . .
S3 Re3 Re4 57.21(11) . .
S3 Re3 Re5 57.17(11) . .
S3 Re3 Re6 117.16(12) . .
S6 Re3 Re2 57.11(13) . .
S6 Re3 Re4 117.16(13) . .
S6 Re3 Re5 116.94(13) . .
S6 Re3 Re6 57.23(12) . .
S6 Re3 S3 172.94(17) . .
S6 Re3 S7 90.06(17) . .
S7 Re3 Re2 117.13(13) . .
S7 Re3 Re4 57.24(12) . .
S7 Re3 Re5 117.31(13) . .
S7 Re3 Re6 57.18(12) . .
S7 Re3 S3 89.76(16) . .
C3 Re3 Re2 133.1(5) . .
C3 Re3 Re4 137.1(5) . .
C3 Re3 Re5 136.4(5) . .
C3 Re3 Re6 133.3(5) . .
C3 Re3 S2 93.0(5) . .
C3 Re3 S3 96.1(5) . .
C3 Re3 S6 91.0(5) . .
C3 Re3 S7 93.8(5) . .
Re1 Re4 Re3 89.98(3) . .
Re1 Re4 Re5 60.09(3) . .
Re3 Re4 Re5 59.94(3) . .
Re6 Re4 Re1 60.15(3) . .
Re6 Re4 Re3 59.81(3) . .
Re6 Re4 Re5 90.01(3) . .
S3 Re4 Re1 117.20(11) . .
S3 Re4 Re3 57.31(11) . .
S3 Re4 Re5 57.14(11) . .
S3 Re4 Re6 117.08(12) . .
S3 Re4 S4 89.69(16) . .
S4 Re4 Re1 57.13(12) . .
S4 Re4 Re3 117.02(12) . .
S4 Re4 Re5 57.12(12) . .
S4 Re4 Re6 117.22(12) . .
S7 Re4 Re1 117.21(12) . .
S7 Re4 Re3 57.21(12) . .
S7 Re4 Re5 117.11(12) . .
S7 Re4 Re6 57.10(12) . .
S7 Re4 S3 89.80(16) . .
S7 Re4 S4 172.99(17) . .
S8 Re4 Re1 57.46(12) . .
S8 Re4 Re3 117.13(13) . .
S8 Re4 Re5 117.51(12) . .
S8 Re4 Re6 57.36(12) . .
S8 Re4 S3 173.32(17) . .
S8 Re4 S4 90.08(17) . .
S8 Re4 S7 89.61(17) . .
C4 Re4 Re1 136.8(5) . .
C4 Re4 Re3 133.2(5) . .
C4 Re4 Re5 136.5(5) . .
C4 Re4 Re6 133.4(5) . .
C4 Re4 S3 93.2(5) . .
C4 Re4 S4 95.9(5) . .
C4 Re4 S7 91.1(5) . .
C4 Re4 S8 93.4(5) . .
Re1 Re5 Re4 59.79(3) . .
Re2 Re5 Re1 59.77(3) . .
Re2 Re5 Re3 59.93(3) . .
Re2 Re5 Re4 89.71(3) . .
Re3 Re5 Re1 89.82(3) . .
Re3 Re5 Re4 59.96(3) . .
S1 Re5 Re1 57.06(12) . .
S1 Re5 Re2 57.28(12) . .
S1 Re5 Re3 117.17(12) . .
S1 Re5 Re4 116.82(13) . .
S2 Re5 Re1 116.91(11) . .
S2 Re5 Re2 57.17(11) . .
S2 Re5 Re3 57.17(11) . .
S2 Re5 Re4 117.07(12) . .
S2 Re5 S1 89.90(17) . .
S2 Re5 S3 90.07(16) . .
S2 Re5 S4 172.97(16) . .
S3 Re5 Re1 116.96(11) . .
S3 Re5 Re2 117.22(11) . .
S3 Re5 Re3 57.33(11) . .
S3 Re5 Re4 57.20(11) . .
S3 Re5 S1 172.97(16) . .
S3 Re5 S4 89.93(17) . .
S4 Re5 Re1 57.11(11) . .
S4 Re5 Re2 116.85(12) . .
S4 Re5 Re3 117.35(12) . .
S4 Re5 Re4 57.44(12) . .
S4 Re5 S1 89.24(17) . .
C5 Re5 Re1 137.5(5) . .
C5 Re5 Re2 132.5(5) . .
C5 Re5 Re3 132.5(5) . .
C5 Re5 Re4 137.7(5) . .
C5 Re5 S1 93.5(5) . .
C5 Re5 S2 90.0(6) . .
C5 Re5 S3 93.6(5) . .
C5 Re5 S4 97.0(6) . .
Re2 Re6 Re1 59.79(3) . .
Re2 Re6 Re4 89.90(3) . .
Re3 Re6 Re1 90.09(3) . .
Re3 Re6 Re2 60.05(3) . .
Re3 Re6 Re4 60.21(3) . .
Re4 Re6 Re1 59.95(3) . .
S5 Re6 Re1 57.34(13) . .
S5 Re6 Re2 57.18(13) . .
S5 Re6 Re3 117.20(13) . .
S5 Re6 Re4 117.25(13) . .
S6 Re6 Re1 116.93(12) . .
S6 Re6 Re2 57.16(12) . .
S6 Re6 Re3 57.36(12) . .
S6 Re6 Re4 117.50(12) . .
S6 Re6 S5 89.29(18) . .
S6 Re6 S8 173.27(16) . .
S7 Re6 Re1 117.31(12) . .
S7 Re6 Re2 117.44(12) . .
S7 Re6 Re3 57.44(12) . .
S7 Re6 Re4 57.40(12) . .
S7 Re6 S5 173.43(17) . .
S7 Re6 S6 90.31(18) . .
S7 Re6 S8 89.73(17) . .
S8 Re6 Re1 57.36(12) . .
S8 Re6 Re2 117.11(12) . .
S8 Re6 Re3 117.42(11) . .
S8 Re6 Re4 57.25(11) . .
S8 Re6 S5 89.90(18) . .
C6 Re6 Re1 137.7(6) . .
C6 Re6 Re2 135.3(6) . .
C6 Re6 Re3 132.2(6) . .
C6 Re6 Re4 134.7(6) . .
C6 Re6 S5 95.4(6) . .
C6 Re6 S6 91.7(6) . .
C6 Re6 S7 91.1(6) . .
C6 Re6 S8 95.0(6) . .
Re1 S1 Re2 65.26(13) . .
Re1 S1 Re5 65.61(13) . .
Re2 S1 Re5 65.23(13) . .
Re2 S2 Re3 65.52(12) . .
Re2 S2 Re5 65.45(12) . .
Re3 S2 Re5 65.63(12) . .
Re4 S3 Re3 65.48(11) . .
Re5 S3 Re3 65.49(11) . .
Re5 S3 Re4 65.65(12) . .
Re1 S4 Re4 65.27(12) . .
Re1 S4 Re5 65.62(13) . .
Re5 S4 Re4 65.44(12) . .
Re2 S5 Re1 65.20(12) . .
Re2 S5 Re6 65.35(13) . .
Re6 S5 Re1 65.44(13) . .
Re2 S6 Re3 65.54(12) . .
Re2 S6 Re6 65.56(13) . .
Re6 S6 Re3 65.41(13) . .
Re3 S7 Re4 65.55(12) . .
Re6 S7 Re3 65.38(13) . .
Re6 S7 Re4 65.50(13) . .
Re4 S8 Re1 65.35(12) . .
Re4 S8 Re6 65.39(13) . .
Re6 S8 Re1 65.46(13) . .
N1 C1 Re1 175.1(18) . .
C1 N1 Dy1 153.6(16) . .
N2 C2 Re2 178.4(19) . .
C2 N2 Dy2 170.1(17) . 1_565
N3 C3 Re3 178.0(16) . .
C3 N3 Dy4 161.5(15) . 4_585
N4 C4 Re4 176.2(18) . .
C4 N4 Dy2 158.2(16) . 4_575
N5 C5 Re5 173.4(18) . .
C5 N5 Dy3 166.8(15) . 3_676
N6 C6 Re6 174.5(19) . .
C6 N6 Dy1 162.7(18) . 2_556
N1 Dy1 N6 138.6(6) . 2_546
N1 Dy1 Dy2 121.9(4) . .
N1 Dy1 Dy3 71.0(4) . .
N1 Dy1 Dy4 116.3(4) . .
N1 Dy1 N1A 70.3(7) . .
N6 Dy1 Dy2 94.4(4) 2_546 .
N6 Dy1 Dy3 150.4(4) 2_546 .
N6 Dy1 Dy4 97.6(5) 2_546 .
N6 Dy1 N1A 68.3(7) 2_546 .
Dy2 Dy1 Dy3 59.26(2) . .
Dy2 Dy1 Dy4 61.30(2) . .
Dy4 Dy1 Dy3 59.38(2) . .
O1 Dy1 N1 83.4(5) . .
O1 Dy1 N6 129.1(6) . 2_546
O1 Dy1 Dy2 38.5(3) . .
O1 Dy1 Dy3 34.4(3) . .
O1 Dy1 Dy4 77.4(3) . .
O1 Dy1 N1A 137.4(7) . .
O2 Dy1 N1 146.8(5) . .
O2 Dy1 N6 74.2(5) . 2_546
O2 Dy1 Dy2 38.5(3) . .
O2 Dy1 Dy3 76.4(3) . .
O2 Dy1 Dy4 36.6(3) . .
O2 Dy1 O1 72.9(5) . .
O2 Dy1 O3 71.6(5) . .
O2 Dy1 N1A 142.1(6) . .
O2 Dy1 O2B 93.6(8) . .
O3 Dy1 N1 78.0(5) . .
O3 Dy1 N6 133.8(6) . 2_546
O3 Dy1 Dy2 77.4(3) . .
O3 Dy1 Dy3 34.5(3) . .
O3 Dy1 Dy4 38.5(3) . .
O3 Dy1 O1 67.3(5) . .
O3 Dy1 N1A 133.9(6) . .
O2A Dy1 N1 101.4(8) 2_546 .
O2A Dy1 N6 70.6(8) 2_546 2_546
O2A Dy1 Dy2 70.3(6) 2_546 .
O2A Dy1 Dy3 108.1(5) 2_546 .
O2A Dy1 Dy4 129.2(6) 2_546 .
O2A Dy1 O1 74.3(6) 2_546 .
O2A Dy1 O2 94.3(7) 2_546 .
O2A Dy1 O3 141.4(6) 2_546 .
O2A Dy1 N1A 78.7(8) 2_546 .
O2A Dy1 O2B 145.4(9) 2_546 .
N1A Dy1 Dy2 148.2(6) . .
N1A Dy1 Dy3 141.3(5) . .
N1A Dy1 Dy4 144.2(6) . .
O2B Dy1 N1 89.8(8) . .
O2B Dy1 N6 79.3(9) . 2_546
O2B Dy1 Dy2 130.1(7) . .
O2B Dy1 Dy3 106.5(8) . .
O2B Dy1 Dy4 70.5(7) . .
O2B Dy1 O1 140.1(8) . .
O2B Dy1 O3 72.8(8) . .
O2B Dy1 N1A 74.5(9) . .
O2B' Dy1 N1 96.8(11) . .
O2B' Dy1 Dy2 129.0(10) . .
O2B' Dy1 Dy3 114.4(12) . .
O2B' Dy1 Dy4 72.6(11) . .
O2B' Dy1 O1 146.6(13) . .
O2B' Dy1 O2 90.9(11) . .
O2B' Dy1 O3 80.1(13) . .
O2B' Dy1 N1A 71.6(13) . .
N2 Dy2 Dy1 94.7(4) 1_545 .
N2 Dy2 Dy3 91.4(4) 1_545 .
N2 Dy2 Dy4 148.4(4) 1_545 .
N2 Dy2 N1B 70.1(7) 1_545 1_545
N4 Dy2 N2 141.0(6) 4_676 1_545
N4 Dy2 Dy1 120.8(4) 4_676 .
N4 Dy2 Dy3 117.8(4) 4_676 .
N4 Dy2 Dy4 69.9(4) 4_676 .
N4 Dy2 N1B 72.1(6) 4_676 1_545
Dy1 Dy2 Dy3 62.63(2) . .
Dy1 Dy2 Dy4 61.06(3) . .
Dy3 Dy2 Dy4 60.36(2) . .
O1 Dy2 N2 71.2(5) . 1_545
O1 Dy2 N4 147.1(5) . 4_676
O1 Dy2 Dy1 38.7(3) . .
O1 Dy2 Dy3 36.9(3) . .
O1 Dy2 Dy4 77.3(3) . .
O1 Dy2 O2 72.5(4) . .
O1 Dy2 O4 71.4(4) . .
O1 Dy2 O1A 89.7(6) . 2_546
O1 Dy2 N1B 140.8(6) . 1_545
O2 Dy2 N2 130.5(5) . 1_545
O2 Dy2 N4 83.0(5) . 4_676
O2 Dy2 Dy1 37.8(3) . .
O2 Dy2 Dy3 78.8(3) . .
O2 Dy2 Dy4 36.7(3) . .
O2 Dy2 O4 68.9(4) . .
O2 Dy2 O1A 73.4(6) . 2_546
O2 Dy2 N1B 131.9(6) . 1_545
O4 Dy2 N2 126.7(5) . 1_545
O4 Dy2 N4 79.6(5) . 4_676
O4 Dy2 Dy1 78.3(3) . .
O4 Dy2 Dy3 38.4(3) . .
O4 Dy2 Dy4 34.5(3) . .
O4 Dy2 O1A 141.3(6) . 2_546
O4 Dy2 N1B 140.4(6) . 1_545
O1A Dy2 N2 73.9(6) 2_546 1_545
O1A Dy2 N4 104.1(6) 2_546 4_676
O1A Dy2 Dy1 66.7(5) 2_546 .
O1A Dy2 Dy3 125.5(5) 2_546 .
O1A Dy2 Dy4 109.7(4) 2_546 .
O1A Dy2 N1B 73.8(7) 2_546 1_545
N1B Dy2 Dy1 140.3(5) 1_545 .
N1B Dy2 Dy3 149.3(5) 1_545 .
N1B Dy2 Dy4 141.5(5) 1_545 .
O1C Dy2 N2 73.9(6) . 1_545
O1C Dy2 N4 88.3(5) . 4_676
O1C Dy2 Dy1 136.4(4) . .
O1C Dy2 Dy3 75.5(4) . .
O1C Dy2 Dy4 108.7(4) . .
O1C Dy2 O1 99.2(5) . .
O1C Dy2 O2 145.0(5) . .
O1C Dy2 O4 76.2(5) . .
O1C Dy2 O1A 141.5(6) . 2_546
O1C Dy2 N1B 75.9(6) . 1_545
N5 Dy3 Dy1 158.4(4) 3_676 .
N5 Dy3 Dy2 139.5(4) 3_676 .
N5 Dy3 Dy4 134.7(4) 3_676 .
Dy2 Dy3 Dy1 58.12(2) . .
Dy2 Dy3 Dy4 61.08(2) . .
Dy4 Dy3 Dy1 59.84(2) . .
O1 Dy3 N5 145.6(5) . 3_676
O1 Dy3 Dy1 35.0(3) . .
O1 Dy3 Dy2 37.4(3) . .
O1 Dy3 Dy4 78.2(3) . .
O1 Dy3 O3 68.3(5) . .
O1 Dy3 O4 71.5(4) . .
O1 Dy3 O1M 74.8(5) . .
O1 Dy3 O2M 115.7(5) . .
O1 Dy3 O2C 84.6(5) . .
O3 Dy3 N5 141.6(5) . 3_676
O3 Dy3 Dy1 34.9(3) . .
O3 Dy3 Dy2 76.7(3) . .
O3 Dy3 Dy4 38.7(3) . .
O3 Dy3 O4 69.9(4) . .
O3 Dy3 O1M 114.7(5) . .
O3 Dy3 O2M 72.9(5) . .
O3 Dy3 O2C 141.1(5) . .
O4 Dy3 N5 126.9(5) . 3_676
O4 Dy3 Dy1 74.5(3) . .
O4 Dy3 Dy2 38.0(3) . .
O4 Dy3 Dy4 35.2(3) . .
O4 Dy3 O2M 135.3(5) . .
O1M Dy3 N5 75.4(5) . 3_676
O1M Dy3 Dy1 89.0(4) . .
O1M Dy3 Dy2 103.3(4) . .
O1M Dy3 Dy4 148.8(4) . .
O1M Dy3 O4 140.9(5) . .
O1M Dy3 O2M 77.7(6) . .
O2M Dy3 N5 73.6(6) . 3_676
O2M Dy3 Dy1 88.7(4) . .
O2M Dy3 Dy2 146.6(4) . .
O2M Dy3 Dy4 100.7(4) . .
O2C Dy3 N5 74.8(5) . 3_676
O2C Dy3 Dy1 118.4(4) . .
O2C Dy3 Dy2 65.0(4) . .
O2C Dy3 Dy4 110.5(4) . .
O2C Dy3 O4 75.4(5) . .
O2C Dy3 O1M 82.3(6) . .
O2C Dy3 O2M 146.0(5) . .
O1D Dy3 N5 69.1(5) . 3_676
O1D Dy3 Dy1 120.0(4) . .
O1D Dy3 Dy2 113.6(4) . .
O1D Dy3 Dy4 65.8(4) . .
O1D Dy3 O1 143.5(5) . .
O1D Dy3 O3 85.9(5) . .
O1D Dy3 O4 75.7(5) . .
O1D Dy3 O1M 141.3(5) . .
O1D Dy3 O2M 77.9(6) . .
O1D Dy3 O2C 102.3(5) . .
N3 Dy4 Dy3 139.2(3) 4_686 .
O2 Dy4 N3 140.7(5) . 4_686
O2 Dy4 Dy3 77.0(3) . .
O2 Dy4 O3 68.7(4) . .
O2 Dy4 O3M 116.3(6) . .
O2 Dy4 O4M' 83(3) . .
O3 Dy4 N3 127.2(5) . 4_686
O3 Dy4 Dy3 36.4(3) . .
O4 Dy4 N3 146.9(5) . 4_686
O4 Dy4 Dy3 36.6(3) . .
O4 Dy4 O2 69.3(4) . .
O4 Dy4 O3 69.0(4) . .
O4 Dy4 O3M 78.0(5) . .
O4 Dy4 O4M 113.9(9) . .
O4 Dy4 O3M' 77.3(18) . .
O4 Dy4 O4M' 111(4) . .
O4 Dy4 O1B 143.1(5) . .
O4 Dy4 O2D 90.0(5) . .
O4 Dy4 O2D' 89.2(10) . .
O3M Dy4 N3 74.6(6) . 4_686
O3M Dy4 Dy3 106.1(4) . .
O3M Dy4 O3 142.2(5) . .
O4M Dy4 N3 75.3(8) . 4_686
O4M Dy4 Dy3 145.1(8) . .
O4M Dy4 O2 72.9(7) . .
O4M Dy4 O3 137.2(6) . .
O4M Dy4 O3M 73.0(8) . .
O3M' Dy4 Dy3 95.0(18) . .
O3M' Dy4 O2 133(2) . .
O3M' Dy4 O3 127.2(19) . .
O3M' Dy4 O4M' 80(3) . .
O4M' Dy4 Dy3 147(4) . .
O4M' Dy4 O3 150(2) . .
O1B Dy4 N3 66.9(6) . 4_686
O1B Dy4 Dy3 112.3(4) . .
O1B Dy4 O2 87.0(5) . .
O1B Dy4 O3 76.4(5) . .
O1B Dy4 O3M 138.8(6) . .
O1B Dy4 O4M 83.5(9) . .
O1B Dy4 O3M' 136.5(19) . .
O1B Dy4 O4M' 93(4) . .
O1B Dy4 O2D 95.9(7) . .
O1B Dy4 O2D' 89.5(9) . .
O2D Dy4 N3 68.5(5) . 4_686
O2D Dy4 Dy3 71.1(4) . .
O2D Dy4 O2 146.5(5) . .
O2D Dy4 O3 79.5(6) . .
O2D Dy4 O3M 82.7(7) . .
O2D Dy4 O4M 140.6(7) . .
O2D' Dy4 Dy3 64.6(16) . .
O2D' Dy4 O2 137(2) . .
O2D' Dy4 O3 68(2) . .
O2D' Dy4 O3M' 72(3) . .
O2D' Dy4 O4M' 140(3) . .
Dy1 O1 H1 112.3 . .
Dy2 O1 Dy1 102.8(5) . .
Dy2 O1 H1 112.3 . .
Dy3 O1 Dy1 110.7(5) . .
Dy3 O1 Dy2 105.8(5) . .
Dy3 O1 H1 112.3 . .
Dy1 O2 Dy2 103.7(5) . .
Dy1 O2 Dy4 108.0(5) . .
Dy1 O2 H2 112.5 . .
Dy2 O2 Dy4 107.2(5) . .
Dy2 O2 H2 112.5 . .
Dy4 O2 H2 112.5 . .
Dy1 O3 Dy4 104.8(5) . .
Dy1 O3 H3 112.0 . .
Dy3 O3 Dy1 110.5(5) . .
Dy3 O3 Dy4 104.9(5) . .
Dy3 O3 H3 112.0 . .
Dy4 O3 H3 112.0 . .
Dy2 O4 Dy3 103.6(5) . .
Dy2 O4 H4 111.5 . .
Dy3 O4 H4 111.5 . .
Dy4 O4 Dy2 110.1(5) . .
Dy4 O4 Dy3 108.2(5) . .
Dy4 O4 H4 111.5 . .
C1A O1A Dy2 122.5(17) . 2_556
C1A O2A Dy1 122.1(19) . 2_556
O1A C1A C2A 115(3) . .
O2A C1A O1A 131(2) . .
O2A C1A C2A 114(3) . .
C3A C2A C1A 128(2) . .
C3A C2A C5A 113.3(17) . .
C5A C2A C1A 119(2) . .
C2A C3A H3A 114.1 . .
C2A C3A C4A 132(2) . .
C4A C3A H3A 114.1 . .
C3A C4A H4A 122.8 . .
N1A C4A C3A 114(2) . .
N1A C4A H4A 122.8 . .
C2A C5A H5A 122.8 . .
C2A C5A C6A 114(2) . .
C6A C5A H5A 122.8 . .
C5A C6A H6A 114.0 . .
N1A C6A C5A 132(2) . .
N1A C6A H6A 114.0 . .
C4A N1A Dy1 128.2(15) . .
C6A N1A Dy1 117.9(16) . .
C6A N1A C4A 113.8(18) . .
C1B O1B Dy4 126.7(16) . .
C1B' O1B Dy4 133.1(15) . .
C1B O2B Dy1 129(3) . .
O1B C1B O2B 119(3) . .
O1B C1B C2B 122.7(19) . .
O2B C1B C2B 118(2) . .
C3B C2B C1B 124(2) . .
C5B C2B C1B 123(2) . .
C5B C2B C3B 113.4(18) . .
C2B C3B H3B 120.1 . .
C2B C3B C4B 120(2) . .
C4B C3B H3B 120.1 . .
C3B C4B H4B 116.9 . .
N1B C4B C3B 126(2) . .
N1B C4B H4B 116.9 . .
C2B C5B H5B 116.7 . .
C2B C5B C6B 127(2) . .
C6B C5B H5B 116.7 . .
C5B C6B H6B 120.2 . .
N1B C6B C5B 120(2) . .
N1B C6B H6B 120.2 . .
C4B N1B Dy2 121.7(15) . 1_565
C6B N1B Dy2 123.8(16) . 1_565
C6B N1B C4B 114.3(18) . .
C1B' O2B' Dy1 132(3) . .
O1B C1B' C2B' 118(2) . .
O2B' C1B' O1B 129(3) . .
O2B' C1B' C2B' 114(3) . .
C3B' C2B' C1B' 133(3) . .
C3B' C2B' C5B' 111.9(17) . .
C5B' C2B' C1B' 115(3) . .
C2B' C3B' H3B' 108.5 . .
C2B' C3B' C4B' 143(2) . .
C4B' C3B' H3B' 108.5 . .
C3B' C4B' H4B' 127.8 . .
N1B' C4B' C3B' 104(2) . .
N1B' C4B' H4B' 127.8 . .
C2B' C5B' H5B' 127.3 . .
C2B' C5B' C6B' 105(2) . .
C6B' C5B' H5B' 127.3 . .
C5B' C6B' H6B' 109.2 . .
N1B' C6B' C5B' 142(3) . .
N1B' C6B' H6B' 109.2 . .
C4B' N1B' C6B' 113.7(19) . .
C1C O1C Dy2 127.4(14) . .
C1C O2C Dy3 142.0(14) . .
O1C C1C C2C 115(2) . .
O2C C1C O1C 125(2) . .
O2C C1C C2C 120(2) . .
C3C C2C C1C 123(2) . .
C3C C2C C5C 120(2) . .
C5C C2C C1C 118(2) . .
C2C C3C H3C 120.9 . .
C2C C3C C4C 118(2) . .
C4C C3C H3C 120.9 . .
C3C C4C H4C 117.9 . .
N1C C4C C3C 124(3) . .
N1C C4C H4C 117.9 . .
C2C C5C H5C 121.8 . .
C6C C5C C2C 116(2) . .
C6C C5C H5C 121.8 . .
C5C C6C H6C 117.7 . .
N1C C6C C5C 125(2) . .
N1C C6C H6C 117.7 . .
C6C N1C C4C 117(2) . .
C1D O1D Dy3 136.3(14) . .
C1D O2D Dy4 128.8(14) . .
C1D O2D' Dy4 128.2(16) . .
O1D C1D O2D' 118(3) . .
O1D C1D C2D 118.3(15) . .
O2D C1D O1D 127(2) . .
O2D C1D C2D 114.5(15) . .
O2D' C1D C2D 122(3) . .
C3D C2D C1D 119.5(18) . .
C5D C2D C1D 121.7(17) . .
C5D C2D C3D 118.8(19) . .
C2D C3D H3D 120.5 . .
C4D C3D C2D 119(2) . .
C4D C3D H3D 120.5 . .
C3D C4D H4D 118.3 . .
N1D C4D C3D 123(2) . .
N1D C4D H4D 118.3 . .
C2D C5D H5D 120.0 . .
C2D C5D C6D 120.0(19) . .
C6D C5D H5D 120.0 . .
C5D C6D H6D 120.0 . .
N1D C6D C5D 120(2) . .
N1D C6D H6D 120.0 . .
C4D N1D C6D 118.6(19) . .

loop_
_geom_bond_atom_site_label_1
_geom_bond_atom_site_label_2
_geom_bond_distance
_geom_bond_site_symmetry_2
Re1 Re2 2.5904(11) .
Re1 Re4 2.5979(10) .
Re1 Re5 2.6057(10) .
Re1 Re6 2.6031(11) .
Re1 S1 2.401(5) .
Re1 S4 2.402(5) .
Re1 S5 2.409(5) .
Re1 S8 2.410(5) .
Re1 C1 2.10(2) .
Re2 Re3 2.5950(11) .
Re2 Re5 2.5930(10) .
Re2 Re6 2.5939(11) .
Re2 S1 2.403(5) .
Re2 S2 2.396(5) .
Re2 S5 2.398(5) .
Re2 S6 2.394(5) .
Re2 C2 2.10(2) .
Re3 Re4 2.6026(10) .
Re3 Re5 2.6022(10) .
Re3 Re6 2.5922(10) .
Re3 S2 2.400(5) .
Re3 S3 2.408(4) .
Re3 S6 2.400(5) .
Re3 S7 2.403(5) .
Re3 C3 2.118(19) .
Re4 Re5 2.6064(10) .
Re4 Re6 2.5968(10) .
Re4 S3 2.405(4) .
Re4 S4 2.415(5) .
Re4 S7 2.404(5) .
Re4 S8 2.402(5) .
Re4 C4 2.131(19) .
Re5 S1 2.408(5) .
Re5 S2 2.401(5) .
Re5 S3 2.403(4) .
Re5 S4 2.407(5) .
Re5 C5 2.116(19) .
Re6 S5 2.406(6) .
Re6 S6 2.397(5) .
Re6 S7 2.396(5) .
Re6 S8 2.405(5) .
Re6 C6 2.10(2) .
C1 N1 1.16(3) .
N1 Dy1 2.479(17) .
C2 N2 1.13(3) .
N2 Dy2 2.510(18) 1_565
C3 N3 1.15(2) .
N3 Dy4 2.588(16) 4_585
C4 N4 1.14(3) .
N4 Dy2 2.469(16) 4_575
C5 N5 1.16(2) .
N5 Dy3 2.579(16) 3_676
C6 N6 1.15(3) .
N6 Dy1 2.554(19) 2_556
Dy1 Dy2 3.6875(13) .
Dy1 Dy3 3.8565(12) .
Dy1 Dy4 3.8203(14) .
Dy1 O1 2.363(12) .
Dy1 O2 2.328(13) .
Dy1 O3 2.359(13) .
Dy1 O2A 2.24(2) 2_546
Dy1 N1A 2.616(17) .
Dy1 O2B 2.34(3) .
Dy1 O2B' 2.19(5) .
Dy2 Dy3 3.7325(13) .
Dy2 Dy4 3.8294(13) .
Dy2 O1 2.354(13) .
Dy2 O2 2.361(13) .
Dy2 O4 2.365(13) .
Dy2 O1A 2.368(15) 2_546
Dy2 N1B 2.537(19) 1_545
Dy2 O1C 2.316(14) .
Dy3 Dy4 3.8026(13) .
Dy3 O1 2.326(12) .
Dy3 O3 2.334(13) .
Dy3 O4 2.386(13) .
Dy3 O1M 2.373(17) .
Dy3 O2M 2.429(16) .
Dy3 O2C 2.357(15) .
Dy3 O1D 2.243(15) .
Dy4 O2 2.395(13) .
Dy4 O3 2.462(13) .
Dy4 O4 2.307(13) .
Dy4 O3M 2.402(13) .
Dy4 O4M 2.392(13) .
Dy4 O3M' 2.395(15) .
Dy4 O4M' 2.395(15) .
Dy4 O1B 2.307(16) .
Dy4 O2D 2.307(15) .
Dy4 O2D' 2.311(17) .
O1 H1 1.0000 .
O2 H2 1.0000 .
O3 H3 1.0000 .
O4 H4 1.0000 .
O1A C1A 1.29(4) .
O2A C1A 1.28(4) .
C1A C2A 1.52(2) .
C2A C3A 1.280(17) .
C2A C5A 1.282(17) .
C3A H3A 0.9500 .
C3A C4A 1.40(2) .
C4A H4A 0.9500 .
C4A N1A 1.274(17) .
C5A H5A 0.9500 .
C5A C6A 1.39(2) .
C6A H6A 0.9500 .
C6A N1A 1.273(16) .
O1B C1B 1.290(17) .
O1B C1B' 1.293(18) .
O2B C1B 1.291(17) .
C1B C2B 1.52(2) .
C2B C3B 1.281(17) .
C2B C5B 1.280(17) .
C3B H3B 0.9500 .
C3B C4B 1.39(2) .
C4B H4B 0.9500 .
C4B N1B 1.275(17) .
C5B H5B 0.9500 .
C5B C6B 1.39(2) .
C6B H6B 0.9500 .
C6B N1B 1.272(17) .
O2B' C1B' 1.292(18) .
C1B' C2B' 1.52(3) .
C2B' C3B' 1.285(17) .
C2B' C5B' 1.287(17) .
C3B' H3B' 0.9500 .
C3B' C4B' 1.39(2) .
C4B' H4B' 0.9500 .
C4B' N1B' 1.275(17) .
C5B' H5B' 0.9500 .
C5B' C6B' 1.40(2) .
C6B' H6B' 0.9500 .
C6B' N1B' 1.276(17) .
O1C C1C 1.25(3) .
O2C C1C 1.24(3) .
C1C C2C 1.49(3) .
C2C C3C 1.37(4) .
C2C C5C 1.42(3) .
C3C H3C 0.9500 .
C3C C4C 1.38(4) .
C4C H4C 0.9500 .
C4C N1C 1.35(3) .
C5C H5C 0.9500 .
C5C C6C 1.40(3) .
C6C H6C 0.9500 .
C6C N1C 1.31(3) .
O1D C1D 1.253(15) .
O2D C1D 1.251(15) .
O2D' C1D 1.255(16) .
C1D C2D 1.52(3) .
C2D C3D 1.40(3) .
C2D C5D 1.35(3) .
C3D H3D 0.9500 .
C3D C4D 1.37(3) .
C4D H4D 0.9500 .
C4D N1D 1.31(3) .
C5D H5D 0.9500 .
C5D C6D 1.40(3) .
C6D H6D 0.9500 .
C6D N1D 1.38(3) .
